data_7039491
loop_
_publ_author_name
'Balamurugan, Mani'
'Suresh, Eringathodi'
'Palaniandavar, Mallayan'

_publ_section_title
;
 Non-heme \m-Oxo- and bis(\m-carboxylato)-bridged diiron(iii) complexes of
 a 3N ligand as catalysts for alkane hydroxylation: stereoelectronic
 factors of carboxylate bridges determine the catalytic efficiency.
;
_journal_issue 28
_journal_name_full 'Dalton transactions (Cambridge, England : 2003)'
_journal_page_first 11422
_journal_page_last 11436
_journal_paper_doi 10.1039/c6dt01059h
_journal_volume 45
_journal_year 2016
_chemical_formula_sum 'C24 H40 Cl2 Fe2 N6 O13'
_chemical_formula_weight 803.22
_chemical_name_systematic
; 
 ? 
;
_space_group_IT_number 15
_symmetry_cell_setting monoclinic
_symmetry_space_group_name_Hall '-C 2yc'
_symmetry_space_group_name_H-M 'C 1 2/c 1'
_atom_sites_solution_hydrogens geom
_atom_sites_solution_primary direct
_atom_sites_solution_secondary difmap
_audit_creation_method SHELXL-97
_audit_update_record
;
2016-05-01 deposited with the CCDC.
2016-06-02 downloaded from the CCDC.
;
_cell_angle_alpha 90.00
_cell_angle_beta 123.068(10)
_cell_angle_gamma 90.00
_cell_formula_units_Z 4
_cell_length_a 25.674(10)
_cell_length_b 7.876(3)
_cell_length_c 20.102(8)
_cell_measurement_reflns_used 987
_cell_measurement_temperature 293(2)
_cell_measurement_theta_max 24.45
_cell_measurement_theta_min 2.56
_cell_volume 3406(2)
_computing_cell_refinement 'BRUKER SMART'
_computing_data_collection 'BRUKER SMART'
_computing_data_reduction 'BRUKER SAINT'
_computing_molecular_graphics ORTEP
_computing_structure_refinement 'SHELXL-97 (Sheldrick, 1997)'
_computing_structure_solution 'SHELXS-97 (Sheldrick, 1990)'
_diffrn_ambient_temperature 293(2)
_diffrn_measured_fraction_theta_full 0.994
_diffrn_measured_fraction_theta_max 0.994
_diffrn_measurement_device_type 'BRUKER SMART APEX CCD DIFFARCTOMETER'
_diffrn_measurement_method 'OMEGA-PHI SCAN'
_diffrn_radiation_monochromator graphite
_diffrn_radiation_source 'fine-focus sealed tube'
_diffrn_radiation_type MoK\a
_diffrn_radiation_wavelength 0.71073
_diffrn_reflns_av_R_equivalents 0.0376
_diffrn_reflns_av_unetI/netI 0.0313
_diffrn_reflns_limit_h_max 32
_diffrn_reflns_limit_h_min -32
_diffrn_reflns_limit_k_max 10
_diffrn_reflns_limit_k_min -9
_diffrn_reflns_limit_l_max 25
_diffrn_reflns_limit_l_min -25
_diffrn_reflns_number 12986
_diffrn_reflns_theta_full 27.00
_diffrn_reflns_theta_max 27.00
_diffrn_reflns_theta_min 1.89
_exptl_absorpt_coefficient_mu 1.078
_exptl_absorpt_correction_T_max 0.7108
_exptl_absorpt_correction_T_min 0.6149
_exptl_absorpt_correction_type multi-scan
_exptl_absorpt_process_details 'BRUKER SADABS'
_exptl_crystal_colour RED
_exptl_crystal_density_diffrn 1.566
_exptl_crystal_density_method 'not measured'
_exptl_crystal_description BLOCKS
_exptl_crystal_F_000 1664
_exptl_crystal_size_max 0.50
_exptl_crystal_size_mid 0.43
_exptl_crystal_size_min 0.34
_refine_diff_density_max 1.177
_refine_diff_density_min -0.411
_refine_diff_density_rms 0.084
_refine_ls_extinction_method none
_refine_ls_goodness_of_fit_ref 1.035
_refine_ls_hydrogen_treatment mixed
_refine_ls_matrix_type full
_refine_ls_number_parameters 256
_refine_ls_number_reflns 3700
_refine_ls_number_restraints 0
_refine_ls_restrained_S_all 1.035
_refine_ls_R_factor_all 0.0655
_refine_ls_R_factor_gt 0.0455
_refine_ls_shift/su_max 0.000
_refine_ls_shift/su_mean 0.000
_refine_ls_structure_factor_coef Fsqd
_refine_ls_weighting_details 'calc w=1/[\s^2^(Fo^2^)+(0.0775P)^2^+5.5228P] where P=(Fo^2^+2Fc^2^)/3'
_refine_ls_weighting_scheme calc
_refine_ls_wR_factor_gt 0.1223
_refine_ls_wR_factor_ref 0.1414
_reflns_number_gt 2700
_reflns_number_total 3700
_reflns_threshold_expression >2sigma(I)
_cod_data_source_file c6dt01059h2.cif
_cod_data_source_block mpmb2
_cod_depositor_comments
;
The following automatic conversions were performed:

'_symmetry_cell_setting' value 'MONOCLINIC' changed to 'monoclinic'
according to
/usr/data/users/saulius/crontab/automatic-downloads/rss-feeds/RSC/lib/dictionaries/cif_core.dic
dictionary named 'cif_core.dic' version 2.4.2 from 2011-04-26.

'_exptl_absorpt_correction_type' value 'MULTI-SCAN' changed to
'multi-scan' according to
/usr/data/users/saulius/crontab/automatic-downloads/rss-feeds/RSC/lib/dictionaries/cif_core.dic
dictionary named 'cif_core.dic' version 2.4.2 from 2011-04-26.

Automatic conversion script
Id: cif_fix_values 4268 2015-11-12 08:31:59Z antanas 

 Adding full bibliography for 7039491--7039493.cif.
;
_cod_original_cell_volume 3407(2)
_cod_original_sg_symbol_H-M C2/c
_cod_database_code 7039491

loop_
_symmetry_equiv_pos_as_xyz
'x, y, z'
'-x, y, -z+1/2'
'x+1/2, y+1/2, z'
'-x+1/2, y+1/2, -z+1/2'
'-x, -y, -z'
'x, -y, z-1/2'
'-x+1/2, -y+1/2, -z'
'x+1/2, -y+1/2, z-1/2'

loop_
_atom_site_label
_atom_site_type_symbol
_atom_site_fract_x
_atom_site_fract_y
_atom_site_fract_z
_atom_site_U_iso_or_equiv
_atom_site_adp_type
_atom_site_occupancy
_atom_site_symmetry_multiplicity
_atom_site_calc_flag
_atom_site_refinement_flags
O3 O -0.06877(10) -0.1593(3) 0.14636(14) 0.0494(6) Uani 1 1 d .
Fe1 Fe 0.068227(18) 0.00274(5) 0.27226(2) 0.03545(16) Uani 1 1 d .
O1 O 0.0000 0.1160(4) 0.2500 0.0392(6) Uani 1 2 d S
O2 O 0.02953(9) -0.1564(3) 0.18063(13) 0.0483(6) Uani 1 1 d .
N1 N 0.15755(11) -0.1215(3) 0.31219(15) 0.0402(6) Uani 1 1 d .
N2 N 0.13689(12) 0.1543(4) 0.37231(16) 0.0446(6) Uani 1 1 d .
H2C H 0.1213(18) 0.193(5) 0.395(2) 0.057(12) Uiso 1 1 d .
N3 N 0.08644(12) 0.1983(4) 0.20688(16) 0.0487(7) Uani 1 1 d .
C11 C -0.02735(14) -0.1910(4) 0.13368(18) 0.0425(7) Uani 1 1 d .
C5 C 0.20377(14) -0.0862(4) 0.38763(19) 0.0444(7) Uani 1 1 d .
C3 C 0.26890(16) -0.2937(5) 0.3824(2) 0.0584(10) Uani 1 1 d .
H3 H 0.3060 -0.3540 0.4064 0.070 Uiso 1 1 calc R
C2 C 0.22201(16) -0.3262(5) 0.3046(2) 0.0544(9) Uani 1 1 d .
H2 H 0.2273 -0.4068 0.2751 0.065 Uiso 1 1 calc R
C1 C 0.16783(15) -0.2382(4) 0.2720(2) 0.0470(8) Uani 1 1 d .
H1 H 0.1365 -0.2599 0.2195 0.056 Uiso 1 1 calc R
C4 C 0.25986(15) -0.1709(5) 0.4235(2) 0.0546(9) Uani 1 1 d .
H4 H 0.2914 -0.1449 0.4755 0.066 Uiso 1 1 calc R
C6 C 0.19012(16) 0.0466(5) 0.4294(2) 0.0552(9) Uani 1 1 d .
H6A H 0.1808 -0.0080 0.4650 0.066 Uiso 1 1 calc R
H6B H 0.2266 0.1173 0.4610 0.066 Uiso 1 1 calc R
C12 C -0.04548(17) -0.2753(6) 0.0572(2) 0.0672(11) Uani 1 1 d .
H12A H -0.0695 -0.3751 0.0499 0.101 Uiso 1 1 calc R
H12B H -0.0087 -0.3067 0.0586 0.101 Uiso 1 1 calc R
H12C H -0.0698 -0.1983 0.0140 0.101 Uiso 1 1 calc R
C7 C 0.15434(19) 0.3019(5) 0.3442(2) 0.0621(10) Uani 1 1 d .
H7A H 0.1921 0.2767 0.3460 0.075 Uiso 1 1 calc R
H7B H 0.1626 0.3978 0.3789 0.075 Uiso 1 1 calc R
C8 C 0.1042(2) 0.3469(6) 0.2618(3) 0.0818(13) Uani 1 1 d .
H8A H 0.1181 0.4394 0.2433 0.098 Uiso 1 1 calc R
H8B H 0.0681 0.3856 0.2612 0.098 Uiso 1 1 calc R
C9 C 0.1310(3) 0.1613(8) 0.1867(4) 0.106(2) Uani 1 1 d .
H9A H 0.1165 0.0671 0.1505 0.159 Uiso 1 1 calc R
H9B H 0.1702 0.1330 0.2339 0.159 Uiso 1 1 calc R
H9C H 0.1359 0.2589 0.1620 0.159 Uiso 1 1 calc R
C10 C 0.0281(2) 0.2510(8) 0.1340(3) 0.0994(19) Uani 1 1 d .
H10A H 0.0356 0.3498 0.1124 0.149 Uiso 1 1 calc R
H10B H -0.0023 0.2770 0.1462 0.149 Uiso 1 1 calc R
H10C H 0.0131 0.1605 0.0959 0.149 Uiso 1 1 calc R
Cl1 Cl 0.14019(4) 0.72000(12) 0.06026(5) 0.0561(3) Uani 1 1 d .
O7 O 0.1312(11) 0.640(4) -0.0085(15) 0.077(5) Uani 0.57 1 d P
O7A O 0.1512(14) 0.649(5) 0.004(2) 0.086(8) Uani 0.43 1 d P
O6 O 0.1983(9) 0.787(2) 0.1273(11) 0.092(5) Uani 0.44 1 d P
O6A O 0.2012(7) 0.735(2) 0.1166(11) 0.140(7) Uani 0.56 1 d P
O5 O 0.1132(9) 0.8805(19) 0.0243(12) 0.102(4) Uani 0.56 1 d P
O5A O 0.1004(11) 0.860(3) 0.0449(15) 0.136(9) Uani 0.44 1 d P
O4A O 0.1024(8) 0.637(3) 0.0754(11) 0.101(6) Uani 0.53 1 d P
O4 O 0.1250(10) 0.589(3) 0.0978(12) 0.105(7) Uani 0.47 1 d P

loop_
_atom_site_aniso_label
_atom_site_aniso_U_11
_atom_site_aniso_U_22
_atom_site_aniso_U_33
_atom_site_aniso_U_23
_atom_site_aniso_U_13
_atom_site_aniso_U_12
O3 0.0312(11) 0.0596(14) 0.0529(13) -0.0157(11) 0.0201(10) -0.0076(10)
Fe1 0.0241(2) 0.0435(3) 0.0349(3) -0.00282(17) 0.01361(18) -0.00202(16)
O1 0.0294(14) 0.0413(16) 0.0456(16) 0.000 0.0196(13) 0.000
O2 0.0301(11) 0.0616(14) 0.0444(12) -0.0158(11) 0.0147(10) -0.0025(10)
N1 0.0258(12) 0.0468(14) 0.0418(14) -0.0030(12) 0.0145(11) -0.0021(10)
N2 0.0343(13) 0.0530(16) 0.0398(14) -0.0078(12) 0.0158(12) -0.0015(12)
N3 0.0408(15) 0.0569(17) 0.0455(15) 0.0027(13) 0.0217(13) -0.0069(13)
C11 0.0367(16) 0.0443(17) 0.0402(16) -0.0054(13) 0.0169(13) 0.0008(13)
C5 0.0287(14) 0.057(2) 0.0425(17) -0.0018(15) 0.0159(13) -0.0040(14)
C3 0.0334(17) 0.067(2) 0.073(3) 0.013(2) 0.0283(18) 0.0101(16)
C2 0.0462(19) 0.056(2) 0.071(2) -0.0022(18) 0.0379(19) 0.0031(16)
C1 0.0357(16) 0.054(2) 0.0510(19) -0.0057(15) 0.0236(15) -0.0049(14)
C4 0.0314(16) 0.072(2) 0.0482(19) 0.0040(17) 0.0138(14) 0.0021(16)
C6 0.0386(18) 0.070(2) 0.0369(17) -0.0079(16) 0.0073(14) 0.0031(16)
C12 0.0434(19) 0.090(3) 0.057(2) -0.031(2) 0.0199(17) -0.0047(19)
C7 0.058(2) 0.058(2) 0.059(2) -0.0153(18) 0.0246(19) -0.0207(18)
C8 0.084(3) 0.065(3) 0.095(3) 0.002(2) 0.048(3) -0.015(2)
C9 0.125(5) 0.107(4) 0.150(5) 0.045(4) 0.117(5) 0.028(4)
C10 0.071(3) 0.132(5) 0.087(3) 0.059(3) 0.038(3) 0.010(3)
Cl1 0.0485(5) 0.0640(6) 0.0564(5) -0.0058(4) 0.0291(4) -0.0037(4)
O7 0.108(12) 0.076(6) 0.065(5) -0.003(4) 0.059(7) -0.013(9)
O7A 0.12(2) 0.071(12) 0.107(17) 0.012(10) 0.089(17) 0.017(13)
O6 0.075(8) 0.107(9) 0.079(7) -0.013(7) 0.032(6) -0.040(7)
O6A 0.049(5) 0.216(17) 0.106(8) -0.065(8) 0.010(5) 0.003(7)
O5 0.104(8) 0.071(5) 0.133(10) -0.005(5) 0.065(6) 0.020(5)
O5A 0.102(12) 0.150(17) 0.131(15) -0.033(12) 0.047(8) 0.053(11)
O4A 0.094(8) 0.136(15) 0.104(12) -0.018(8) 0.074(9) -0.044(8)
O4 0.167(19) 0.096(10) 0.076(9) -0.013(7) 0.082(12) -0.054(11)

loop_
_atom_type_symbol
_atom_type_description
_atom_type_scat_dispersion_real
_atom_type_scat_dispersion_imag
_atom_type_scat_source
C C 0.0033 0.0016 'International Tables Vol C Tables 4.2.6.8 and 6.1.1.4'
H H 0.0000 0.0000 'International Tables Vol C Tables 4.2.6.8 and 6.1.1.4'
N N 0.0061 0.0033 'International Tables Vol C Tables 4.2.6.8 and 6.1.1.4'
O O 0.0106 0.0060 'International Tables Vol C Tables 4.2.6.8 and 6.1.1.4'
Cl Cl 0.1484 0.1585 'International Tables Vol C Tables 4.2.6.8 and 6.1.1.4'
Fe Fe 0.3463 0.8444 'International Tables Vol C Tables 4.2.6.8 and 6.1.1.4'

loop_
_geom_angle_atom_site_label_1
_geom_angle_atom_site_label_2
_geom_angle_atom_site_label_3
_geom_angle
_geom_angle_site_symmetry_1
_geom_angle_site_symmetry_3
C11 O3 Fe1 130.3(2) . 2
O1 Fe1 O2 98.98(8) . .
O1 Fe1 O3 95.07(8) . 2
O2 Fe1 O3 97.36(11) . 2
O1 Fe1 N2 98.44(10) . .
O2 Fe1 N2 161.44(10) . .
O3 Fe1 N2 87.41(11) 2 .
O1 Fe1 N1 173.69(8) . .
O2 Fe1 N1 87.27(9) . .
O3 Fe1 N1 83.19(9) 2 .
N2 Fe1 N1 75.45(10) . .
O1 Fe1 N3 89.99(10) . .
O2 Fe1 N3 92.80(11) . .
O3 Fe1 N3 167.79(10) 2 .
N2 Fe1 N3 80.84(11) . .
N1 Fe1 N3 90.58(10) . .
Fe1 O1 Fe1 120.28(16) . 2
C11 O2 Fe1 128.2(2) . .
C1 N1 C5 118.4(3) . .
C1 N1 Fe1 126.4(2) . .
C5 N1 Fe1 114.9(2) . .
C7 N2 C6 114.0(3) . .
C7 N2 Fe1 110.1(2) . .
C6 N2 Fe1 110.0(2) . .
C7 N2 H2C 106(3) . .
C6 N2 H2C 108(3) . .
Fe1 N2 H2C 109(3) . .
C9 N3 C10 108.1(4) . .
C9 N3 C8 113.4(4) . .
C10 N3 C8 104.4(4) . .
C9 N3 Fe1 118.7(3) . .
C10 N3 Fe1 110.7(2) . .
C8 N3 Fe1 100.5(2) . .
O3 C11 O2 124.9(3) . .
O3 C11 C12 118.5(3) . .
O2 C11 C12 116.6(3) . .
N1 C5 C4 121.0(3) . .
N1 C5 C6 116.2(3) . .
C4 C5 C6 122.7(3) . .
C4 C3 C2 118.9(3) . .
C4 C3 H3 120.5 . .
C2 C3 H3 120.5 . .
C1 C2 C3 118.8(3) . .
C1 C2 H2 120.6 . .
C3 C2 H2 120.6 . .
N1 C1 C2 123.0(3) . .
N1 C1 H1 118.5 . .
C2 C1 H1 118.5 . .
C3 C4 C5 119.8(3) . .
C3 C4 H4 120.1 . .
C5 C4 H4 120.1 . .
N2 C6 C5 111.5(3) . .
N2 C6 H6A 109.3 . .
C5 C6 H6A 109.3 . .
N2 C6 H6B 109.3 . .
C5 C6 H6B 109.3 . .
H6A C6 H6B 108.0 . .
C11 C12 H12A 109.5 . .
C11 C12 H12B 109.5 . .
H12A C12 H12B 109.5 . .
C11 C12 H12C 109.5 . .
H12A C12 H12C 109.5 . .
H12B C12 H12C 109.5 . .
N2 C7 C8 111.0(3) . .
N2 C7 H7A 109.4 . .
C8 C7 H7A 109.4 . .
N2 C7 H7B 109.4 . .
C8 C7 H7B 109.4 . .
H7A C7 H7B 108.0 . .
C7 C8 N3 111.4(4) . .
C7 C8 H8A 109.3 . .
N3 C8 H8A 109.3 . .
C7 C8 H8B 109.3 . .
N3 C8 H8B 109.3 . .
H8A C8 H8B 108.0 . .
N3 C9 H9A 109.5 . .
N3 C9 H9B 109.5 . .
H9A C9 H9B 109.5 . .
N3 C9 H9C 109.5 . .
H9A C9 H9C 109.5 . .
H9B C9 H9C 109.5 . .
N3 C10 H10A 109.5 . .
N3 C10 H10B 109.5 . .
H10A C10 H10B 109.5 . .
N3 C10 H10C 109.5 . .
H10A C10 H10C 109.5 . .
H10B C10 H10C 109.5 . .
O4A Cl1 O6A 120.4(11) . .
O4A Cl1 O7 104.6(14) . .
O6A Cl1 O7 110.7(12) . .
O4A Cl1 O5A 84.6(13) . .
O6A Cl1 O5A 119.0(14) . .
O7 Cl1 O5A 114.8(15) . .
O4A Cl1 O7A 118.3(17) . .
O6A Cl1 O7A 93.4(15) . .
O7 Cl1 O7A 18(2) . .
O5A Cl1 O7A 124.2(19) . .
O4A Cl1 O5 109.6(10) . .
O6A Cl1 O5 111.7(11) . .
O7 Cl1 O5 97.1(14) . .
O5A Cl1 O5 27.3(10) . .
O7A Cl1 O5 101.2(18) . .
O4A Cl1 O4 25.6(12) . .
O6A Cl1 O4 98.2(12) . .
O7 Cl1 O4 104.1(15) . .
O5A Cl1 O4 107.5(12) . .
O7A Cl1 O4 111.4(19) . .
O5 Cl1 O4 134.1(10) . .
O4A Cl1 O6 118.0(10) . .
O6A Cl1 O6 19.5(15) . .
O7 Cl1 O6 127.0(12) . .
O5A Cl1 O6 99.9(14) . .
O7A Cl1 O6 109.3(14) . .
O5 Cl1 O6 96.8(11) . .
O4 Cl1 O6 101.8(10) . .
O5A O5 Cl1 75(3) . .
O5 O5A Cl1 78(3) . .
O4 O4A Cl1 88(3) . .
O4A O4 Cl1 67(3) . .

loop_
_geom_bond_atom_site_label_1
_geom_bond_atom_site_label_2
_geom_bond_distance
_geom_bond_site_symmetry_2
O3 C11 1.247(4) .
O3 Fe1 2.069(2) 2
Fe1 O1 1.7913(16) .
Fe1 O2 1.988(2) .
Fe1 O3 2.069(2) 2
Fe1 N2 2.170(3) .
Fe1 N1 2.203(3) .
Fe1 N3 2.234(3) .
O1 Fe1 1.7914(16) 2
O2 C11 1.262(4) .
N1 C1 1.341(4) .
N1 C5 1.349(4) .
N2 C7 1.466(5) .
N2 C6 1.481(4) .
N2 H2C 0.81(4) .
N3 C9 1.436(5) .
N3 C10 1.472(5) .
N3 C8 1.499(6) .
C11 C12 1.497(5) .
C5 C4 1.380(5) .
C5 C6 1.497(5) .
C3 C4 1.373(6) .
C3 C2 1.379(5) .
C3 H3 0.9300 .
C2 C1 1.360(5) .
C2 H2 0.9300 .
C1 H1 0.9300 .
C4 H4 0.9300 .
C6 H6A 0.9700 .
C6 H6B 0.9700 .
C12 H12A 0.9600 .
C12 H12B 0.9600 .
C12 H12C 0.9600 .
C7 C8 1.482(6) .
C7 H7A 0.9700 .
C7 H7B 0.9700 .
C8 H8A 0.9700 .
C8 H8B 0.9700 .
C9 H9A 0.9600 .
C9 H9B 0.9600 .
C9 H9C 0.9600 .
C10 H10A 0.9600 .
C10 H10B 0.9600 .
C10 H10C 0.9600 .
Cl1 O4A 1.335(17) .
Cl1 O6A 1.347(15) .
Cl1 O7 1.42(3) .
Cl1 O5A 1.42(2) .
Cl1 O7A 1.43(4) .
Cl1 O5 1.434(17) .
Cl1 O4 1.45(2) .
Cl1 O6 1.457(18) .
O5 O5A 0.67(2) .
O4A O4 0.63(3) .
